data_2106981
loop_
_publ_author_name
'Herak, R.'

_publ_section_title
;
 The Crystal Structure of the High Temperature Modification of U3 O8
;
_journal_name_full 'Acta Crystallographica B (24,1968-38,1982)'
_journal_page_first 2505
_journal_page_last 2508
_journal_volume 25
_journal_year 1969
_chemical_formula_sum 'O8 U3'
_chemical_name_systematic 'U3 O8'
_space_group_IT_number 38
_symmetry_space_group_name_Hall 'A 2 -2'
_symmetry_space_group_name_H-M 'A m m 2'
_cell_angle_alpha 90
_cell_angle_beta 90
_cell_angle_gamma 90
_cell_formula_units_Z 2
_cell_length_a 4.136
_cell_length_b 11.816
_cell_length_c 6.822
_cell_volume 333.398
_citation_journal_id_ASTM ACBCAR
_cod_data_source_file Herak_ACBCAR_1969_1150.cif
_cod_data_source_block O8U3
_cod_original_cell_volume 333.3978
_cod_database_code 2106981

loop_
_symmetry_equiv_pos_as_xyz
x,y,z
-x,-y,z
-x,y,z
x,-y,z
x,y+1/2,z+1/2
-x,-y+1/2,z+1/2
-x,y+1/2,z+1/2
x,-y+1/2,z+1/2

loop_
_atom_site_label
_atom_site_type_symbol
_atom_site_fract_x
_atom_site_fract_y
_atom_site_fract_z
_atom_site_occupancy
_atom_site_U_iso_or_equiv
O1 O-2 0.5 0 0 1 0.0
O4 O-2 0 0.14 0.194 1 0.0
U1 U+5 0 0 0 1 0.0
O2 O-2 0.5 0.318 0 1 0.0
O3 O-2 0 0 0.54 1 0.0
U2 U+5 0 0.318 0 1 0.0
O5 O-2 0 0.347 0.315 1 0.0
